data_7715933
loop_
_publ_author_name
'Grasruck, Alexander'
'Schall, Kristina'
'Heinemann, Frank W.'
'Langer, Jens'
'Herrera, Alberto'
'Frie&#xdf;, Sybille'
'Schmid, G&#xfc;nter'
'Dorta, Romano'

_publ_section_title
;
 Dibenzoazepine hydrazine is a building block for <i>N</i>-alkene hybrid
 ligands: exploratory syntheses of complexes of Cu, Fe, and Li.
;
_journal_issue 20
_journal_name_full 'Dalton transactions (Cambridge, England : 2003)'
_journal_page_first 8642
_journal_page_last 8656
_journal_paper_doi 10.1039/d4dt00749b
_journal_volume 53
_journal_year 2024
_chemical_formula_moiety 'C26 H16 N2 O'
_chemical_formula_sum 'C26 H16 N2 O'
_chemical_formula_weight 372.41
_space_group_crystal_system triclinic
_space_group_IT_number 2
_space_group_name_Hall '-P 1'
_space_group_name_H-M_alt 'P -1'
_atom_sites_solution_hydrogens geom
_atom_sites_solution_primary dual
_audit_creation_date 2024-01-05
_audit_creation_method
;
Olex2 1.5
(compiled 2023.08.24 svn.re1ec1418 for OlexSys, GUI svn.r6817)
;
_audit_update_record
;
2024-03-07 deposited with the CCDC.	2024-04-19 downloaded from the CCDC.
;
_cell_angle_alpha 92.468(2)
_cell_angle_beta 92.260(2)
_cell_angle_gamma 90.330(2)
_cell_formula_units_Z 8
_cell_length_a 10.4448(3)
_cell_length_b 16.6554(5)
_cell_length_c 21.5436(6)
_cell_measurement_reflns_used 20415
_cell_measurement_temperature 99.9(4)
_cell_measurement_theta_max 29.2340
_cell_measurement_theta_min 3.1170
_cell_volume 3741.28(19)
_computing_cell_refinement 'CrysAlisPro 1.171.42.72a (Rigaku OD, 2022)'
_computing_data_collection 'CrysAlisPro 1.171.42.72a (Rigaku OD, 2022)'
_computing_data_reduction 'CrysAlisPro 1.171.42.72a (Rigaku OD, 2022)'
_computing_molecular_graphics 'Olex2 1.5 (Dolomanov et al., 2009)'
_computing_publication_material 'Olex2 1.5 (Dolomanov et al., 2009)'
_computing_structure_refinement 'SHELXL 2019/2 (Sheldrick, 2015)'
_computing_structure_solution 'SHELXT  (Sheldrick, 2015)'
_diffrn_ambient_environment N~2~
_diffrn_ambient_temperature 99.9(4)
_diffrn_detector 'CCD plate'
_diffrn_detector_area_resol_mean 5.2903
_diffrn_detector_type AtlasS2
_diffrn_measured_fraction_theta_full 0.991
_diffrn_measured_fraction_theta_max 0.870
_diffrn_measurement_details
;
List of Runs (angles in degrees, time in seconds):

  # Type    Start    End  Width  t~exp~   \w     \q     \k     \f   Frames
#--------------------------------------------------------------------------
  1  \f    241.00 360.00   1.00   12.50  12.69  12.69  60.00    --   119
  2  \f    240.00 297.00   1.00   12.50  12.69  12.69  40.00    --    57
  3  \f    304.00 356.00   1.00   12.50  12.69  12.69  40.00    --    52
  4  \f    120.00 240.00   1.00   12.50  12.69  12.69  60.00    --   120
  5  \f      0.00 120.00   1.00   12.50  12.69  12.69  60.00    --   120
  6  \f      0.00 120.00   1.00   12.50  12.69  12.69 -20.00    --   120
  7  \f    240.00 283.00   1.00   12.50  12.69  12.69 -20.00    --    43
  8  \f    120.00 240.00   1.00   12.50  12.69  12.69 -20.00    --   120
;
_diffrn_measurement_device 'four-circle diffractometer'
_diffrn_measurement_device_type 'SuperNova, Dual, Cu at home/near, AtlasS2'
_diffrn_measurement_method '\f scans'
_diffrn_orient_matrix_type 'CrysAlisPro convention (1999,Acta A55,543-557)'
_diffrn_orient_matrix_UB_11 0.0383485000
_diffrn_orient_matrix_UB_12 0.0308805000
_diffrn_orient_matrix_UB_13 0.0150494000
_diffrn_orient_matrix_UB_21 0.0120250000
_diffrn_orient_matrix_UB_22 -0.0247942000
_diffrn_orient_matrix_UB_23 0.0255126000
_diffrn_orient_matrix_UB_31 0.0548081000
_diffrn_orient_matrix_UB_32 -0.0157716000
_diffrn_orient_matrix_UB_33 -0.0145029000
_diffrn_radiation_monochromator mirror
_diffrn_radiation_probe x-ray
_diffrn_radiation_type 'Mo K\a'
_diffrn_radiation_wavelength 0.71073
_diffrn_reflns_av_unetI/netI 0.0535
_diffrn_reflns_Laue_measured_fraction_full 0.991
_diffrn_reflns_Laue_measured_fraction_max 0.870
_diffrn_reflns_limit_h_max 13
_diffrn_reflns_limit_h_min -13
_diffrn_reflns_limit_k_max 23
_diffrn_reflns_limit_k_min -23
_diffrn_reflns_limit_l_max 29
_diffrn_reflns_limit_l_min -29
_diffrn_reflns_number 21081
_diffrn_reflns_point_group_measured_fraction_full 0.991
_diffrn_reflns_point_group_measured_fraction_max 0.870
_diffrn_reflns_theta_full 25.242
_diffrn_reflns_theta_max 29.645
_diffrn_reflns_theta_min 2.135
_diffrn_source 'micro-focus sealed X-ray tube'
_diffrn_source_type 'SuperNova (Mo) X-ray Source'
_exptl_absorpt_coefficient_mu 0.081
_exptl_absorpt_correction_T_max 0.980
_exptl_absorpt_correction_T_min 0.972
_exptl_absorpt_correction_type analytical
_exptl_absorpt_process_details
;
CrysAlisPro 1.171.42.72a (Rigaku Oxford Diffraction, 2022)
Analytical numeric absorption correction using a multifaceted crystal
model based on expressions derived by R.C. Clark & J.S. Reid.
(Clark, R. C. & Reid, J. S. (1995). Acta Cryst. A51, 887-897)
Empirical absorption correction using spherical harmonics,
implemented in SCALE3 ABSPACK scaling algorithm.
;
_exptl_crystal_colour 'clear reddish orange'
_exptl_crystal_colour_lustre clear
_exptl_crystal_colour_modifier reddish
_exptl_crystal_colour_primary orange
_exptl_crystal_density_diffrn 1.322
_exptl_crystal_description block
_exptl_crystal_F_000 1552
_exptl_crystal_recrystallization_method 'Re-crystallisation from solvent: n-hexane'
_exptl_crystal_size_max 0.52
_exptl_crystal_size_mid 0.37
_exptl_crystal_size_min 0.356
_refine_diff_density_max 0.270
_refine_diff_density_min -0.293
_refine_diff_density_rms 0.071
_refine_ls_extinction_method none
_refine_ls_goodness_of_fit_ref 1.043
_refine_ls_hydrogen_treatment constr
_refine_ls_matrix_type full
_refine_ls_number_parameters 1046
_refine_ls_number_reflns 21081
_refine_ls_number_restraints 0
_refine_ls_restrained_S_all 1.043
_refine_ls_R_factor_all 0.0751
_refine_ls_R_factor_gt 0.0537
_refine_ls_shift/su_max 0.000
_refine_ls_shift/su_mean 0.000
_refine_ls_structure_factor_coef Fsqd
_refine_ls_weighting_details 'w=1/[\s^2^(Fo^2^)+(0.0719P)^2^+2.0075P] where P=(Fo^2^+2Fc^2^)/3'
_refine_ls_weighting_scheme calc
_refine_ls_wR_factor_gt 0.1467
_refine_ls_wR_factor_ref 0.1520
_reflns_Friedel_coverage 0.000
_reflns_number_gt 15072
_reflns_number_total 21081
_reflns_threshold_expression 'I > 2\s(I)'
_twin_special_details
;
Component 2 rotated by -179.9486\% 
around [1.00 -0.00 -0.00] (reciprocal) or [1.00 0.00 0.02] (direct)
;
_cod_data_source_file d4dt00749b2.cif
_cod_data_source_block rodo180531b_twin1_hklf5
_cod_depositor_comments 'Adding full bibliography for 7715932--7715940.cif.'
_cod_database_code 7715933
_shelx_shelxl_version_number 2019/2
_chemical_oxdiff_formula 'C26 H16 N2 O'
_shelx_space_group_comment
;
The symmetry employed for this shelxl refinement is uniquely defined
by the following loop, which should always be used as a source of
symmetry information in preference to the above space-group names.
They are only intended as comments.
;
_shelx_estimated_absorpt_t_max 0.972
_shelx_estimated_absorpt_t_min 0.959
_olex2_refinement_description
;
1. Twinned data refinement
 Scales: 0.8795(8)
 0.1205(8)
2. Fixed Uiso
 At 1.2 times of:
  All C(H) groups
3.a Aromatic/amide H refined with riding coordinates:
 C6(H6), C7(H7), C8(H8), C10(H10), C11(H11), C12(H12), C14(H14), C15(H15),
 C16(H16), C17(H17), C19(H19), C20(H20), C22(H22), C23(H23), C24(H24), C25(H25),
  C58(H58), C59(H59), C60(H60), C62(H62), C63(H63), C64(H64), C66(H66),
 C67(H67), C68(H68), C69(H69), C71(H71), C72(H72), C74(H74), C75(H75), C76(H76),
  C77(H77), C84(H84), C85(H85), C86(H86), C88(H88), C89(H89), C90(H90),
 C92(H92), C93(H93), C94(H94), C95(H95), C97(H97), C98(H98), C100(H100),
 C101(H101), C102(H102), C103(H103), C32(H32), C33(H33), C34(H34), C36(H36),
 C37(H37), C38(H38), C40(H40), C41(H41), C42(H42), C43(H43), C45(H45), C46(H46),
  C48(H48), C49(H49), C50(H50), C51(H51)
;
_olex2_submission_special_instructions 'No special instructions were received'
_oxdiff_exptl_absorpt_empirical_details
;
Empirical correction (ABSPACK) includes:
- Absorption correction using spherical harmonics
- Frame scaling
;
_oxdiff_exptl_absorpt_empirical_full_max 4.604
_oxdiff_exptl_absorpt_empirical_full_min 0.251
_oxdiff_twin_integration_method simultaneous
_oxdiff_twin_items 2

loop_
_space_group_symop_operation_xyz
'x, y, z'
'-x, -y, -z'

loop_
_atom_site_label
_atom_site_type_symbol
_atom_site_fract_x
_atom_site_fract_y
_atom_site_fract_z
_atom_site_U_iso_or_equiv
_atom_site_adp_type
_atom_site_occupancy
_atom_site_site_symmetry_order
_atom_site_calc_flag
_atom_site_refinement_flags_posn
_atom_site_refinement_flags_adp
_atom_site_refinement_flags_occupancy
_atom_site_disorder_assembly
_atom_site_disorder_group
O1 O 0.73941(15) 0.29227(10) 0.09840(8) 0.0241(4) Uani 1 1 d . . . . .
N1 N 0.50036(16) 0.25286(10) 0.13949(8) 0.0136(4) Uani 1 1 d . . . . .
N2 N 0.38808(16) 0.22611(10) 0.16057(8) 0.0135(4) Uani 1 1 d . . . . .
C1 C 0.51756(19) 0.32399(12) 0.11905(9) 0.0130(4) Uani 1 1 d . . . . .
C2 C 0.6518(2) 0.33978(13) 0.09776(10) 0.0162(4) Uani 1 1 d . . . . .
C3 C 0.6529(2) 0.42316(13) 0.07721(9) 0.0152(4) Uani 1 1 d . . . . .
C4 C 0.5320(2) 0.45545(12) 0.08832(9) 0.0141(4) Uani 1 1 d . . . . .
C5 C 0.4454(2) 0.39995(12) 0.11331(9) 0.0126(4) Uani 1 1 d . . . . .
C6 C 0.3281(2) 0.42823(12) 0.13054(10) 0.0161(4) Uani 1 1 d . . . . .
H6 H 0.268541 0.393628 0.148502 0.019 Uiso 1 1 calc R U . . .
C7 C 0.2970(2) 0.50971(13) 0.12116(10) 0.0195(5) Uani 1 1 d . . . . .
H7 H 0.215360 0.528646 0.132837 0.023 Uiso 1 1 calc R U . . .
C8 C 0.3799(2) 0.56236(13) 0.09588(10) 0.0201(5) Uani 1 1 d . . . . .
H8 H 0.355051 0.616397 0.090151 0.024 Uiso 1 1 calc R U . . .
C9 C 0.5021(2) 0.53623(13) 0.07844(10) 0.0176(4) Uani 1 1 d . . . . .
C10 C 0.6004(2) 0.58342(14) 0.05391(10) 0.0210(5) Uani 1 1 d . . . . .
H10 H 0.584935 0.638279 0.046041 0.025 Uiso 1 1 calc R U . . .
C11 C 0.7172(2) 0.55074(14) 0.04149(10) 0.0231(5) Uani 1 1 d . . . . .
H11 H 0.780384 0.583397 0.024244 0.028 Uiso 1 1 calc R U . . .
C12 C 0.7467(2) 0.47007(14) 0.05348(10) 0.0214(5) Uani 1 1 d . . . . .
H12 H 0.828842 0.448786 0.045407 0.026 Uiso 1 1 calc R U . . .
C13 C 0.3971(2) 0.14701(12) 0.18439(10) 0.0152(4) Uani 1 1 d . . . . .
C14 C 0.4788(2) 0.09036(13) 0.15882(11) 0.0194(5) Uani 1 1 d . . . . .
H14 H 0.527754 0.103041 0.124258 0.023 Uiso 1 1 calc R U . . .
C15 C 0.4891(2) 0.01517(14) 0.18379(11) 0.0243(5) Uani 1 1 d . . . . .
H15 H 0.545334 -0.023603 0.166488 0.029 Uiso 1 1 calc R U . . .
C16 C 0.4166(2) -0.00344(14) 0.23432(11) 0.0262(5) Uani 1 1 d . . . . .
H16 H 0.421938 -0.055252 0.251000 0.031 Uiso 1 1 calc R U . . .
C17 C 0.3373(2) 0.05378(14) 0.25991(11) 0.0241(5) Uani 1 1 d . . . . .
H17 H 0.290178 0.041146 0.295073 0.029 Uiso 1 1 calc R U . . .
C18 C 0.3242(2) 0.13014(13) 0.23553(10) 0.0172(4) Uani 1 1 d . . . . .
C19 C 0.2380(2) 0.18779(14) 0.26463(10) 0.0200(5) Uani 1 1 d . . . . .
H19 H 0.230705 0.185724 0.308347 0.024 Uiso 1 1 calc R U . . .
C20 C 0.1680(2) 0.24335(13) 0.23590(10) 0.0195(5) Uani 1 1 d . . . . .
H20 H 0.117771 0.277696 0.261377 0.023 Uiso 1 1 calc R U . . .
C21 C 0.1614(2) 0.25620(12) 0.16943(10) 0.0151(4) Uani 1 1 d . . . . .
C22 C 0.0451(2) 0.28017(13) 0.14071(10) 0.0181(5) Uani 1 1 d . . . . .
H22 H -0.027319 0.289461 0.165324 0.022 Uiso 1 1 calc R U . . .
C23 C 0.0343(2) 0.29045(13) 0.07732(10) 0.0181(4) Uani 1 1 d . . . . .
H23 H -0.044840 0.307020 0.058920 0.022 Uiso 1 1 calc R U . . .
C24 C 0.1389(2) 0.27657(12) 0.04050(10) 0.0165(4) Uani 1 1 d . . . . .
H24 H 0.131097 0.282981 -0.003091 0.020 Uiso 1 1 calc R U . . .
C25 C 0.2547(2) 0.25337(12) 0.06754(9) 0.0141(4) Uani 1 1 d . . . . .
H25 H 0.325906 0.242765 0.042420 0.017 Uiso 1 1 calc R U . . .
C26 C 0.26648(19) 0.24561(12) 0.13163(9) 0.0125(4) Uani 1 1 d . . . . .
O3 O 0.75962(14) 0.21916(10) 0.55661(7) 0.0209(3) Uani 1 1 d . . . . .
N5 N 0.54347(16) 0.26904(10) 0.61819(8) 0.0136(4) Uani 1 1 d . . . . .
N6 N 0.44553(16) 0.29953(10) 0.65102(8) 0.0138(4) Uani 1 1 d . . . . .
C53 C 0.55342(19) 0.19378(12) 0.60223(9) 0.0130(4) Uani 1 1 d . . . . .
C54 C 0.6751(2) 0.17268(13) 0.56820(9) 0.0159(4) Uani 1 1 d . . . . .
C55 C 0.6692(2) 0.08498(13) 0.55539(10) 0.0178(5) Uani 1 1 d . . . . .
C56 C 0.5603(2) 0.05569(13) 0.58324(10) 0.0161(4) Uani 1 1 d . . . . .
C57 C 0.4854(2) 0.11737(13) 0.61186(9) 0.0150(4) Uani 1 1 d . . . . .
C58 C 0.3793(2) 0.09380(13) 0.64250(10) 0.0180(4) Uani 1 1 d . . . . .
H58 H 0.327756 0.132786 0.662901 0.022 Uiso 1 1 calc R U . . .
C59 C 0.3474(2) 0.01137(13) 0.64346(11) 0.0221(5) Uani 1 1 d . . . . .
H59 H 0.273769 -0.003983 0.664769 0.027 Uiso 1 1 calc R U . . .
C60 C 0.4186(2) -0.04760(14) 0.61474(11) 0.0235(5) Uani 1 1 d . . . . .
H60 H 0.393256 -0.102363 0.615930 0.028 Uiso 1 1 calc R U . . .
C61 C 0.5297(2) -0.02658(13) 0.58347(10) 0.0200(5) Uani 1 1 d . . . . .
C62 C 0.6144(2) -0.07950(14) 0.55224(11) 0.0257(5) Uani 1 1 d . . . . .
H62 H 0.598837 -0.135787 0.551491 0.031 Uiso 1 1 calc R U . . .
C63 C 0.7186(2) -0.05038(15) 0.52311(12) 0.0281(6) Uani 1 1 d . . . . .
H63 H 0.771981 -0.087113 0.501436 0.034 Uiso 1 1 calc R U . . .
C64 C 0.7490(2) 0.03245(15) 0.52439(11) 0.0238(5) Uani 1 1 d . . . . .
H64 H 0.822135 0.051473 0.504515 0.029 Uiso 1 1 calc R U . . .
C65 C 0.4653(2) 0.38270(12) 0.67003(10) 0.0152(4) Uani 1 1 d . . . . .
C66 C 0.5234(2) 0.43530(13) 0.63136(10) 0.0190(5) Uani 1 1 d . . . . .
H66 H 0.546286 0.417316 0.590873 0.023 Uiso 1 1 calc R U . . .
C67 C 0.5481(2) 0.51442(14) 0.65199(11) 0.0233(5) Uani 1 1 d . . . . .
H67 H 0.586428 0.550721 0.625275 0.028 Uiso 1 1 calc R U . . .
C68 C 0.5169(2) 0.54031(14) 0.71145(11) 0.0248(5) Uani 1 1 d . . . . .
H68 H 0.535696 0.593915 0.725959 0.030 Uiso 1 1 calc R U . . .
C69 C 0.4584(2) 0.48785(13) 0.74945(10) 0.0218(5) Uani 1 1 d . . . . .
H69 H 0.436766 0.506162 0.790058 0.026 Uiso 1 1 calc R U . . .
C70 C 0.4298(2) 0.40780(13) 0.72961(10) 0.0177(4) Uani 1 1 d . . . . .
C71 C 0.3648(2) 0.35532(14) 0.77124(10) 0.0210(5) Uani 1 1 d . . . . .
H71 H 0.385009 0.363410 0.814439 0.025 Uiso 1 1 calc R U . . .
C72 C 0.2799(2) 0.29720(13) 0.75487(10) 0.0202(5) Uani 1 1 d . . . . .
H72 H 0.245242 0.268321 0.787471 0.024 Uiso 1 1 calc R U . . .
C73 C 0.2352(2) 0.27385(12) 0.69131(10) 0.0167(4) Uani 1 1 d . . . . .
C74 C 0.1082(2) 0.24800(13) 0.68020(11) 0.0216(5) Uani 1 1 d . . . . .
H74 H 0.053509 0.244682 0.714208 0.026 Uiso 1 1 calc R U . . .
C75 C 0.0606(2) 0.22714(13) 0.62070(12) 0.0231(5) Uani 1 1 d . . . . .
H75 H -0.025962 0.210145 0.614006 0.028 Uiso 1 1 calc R U . . .
C76 C 0.1409(2) 0.23129(13) 0.57078(11) 0.0213(5) Uani 1 1 d . . . . .
H76 H 0.108586 0.217381 0.529862 0.026 Uiso 1 1 calc R U . . .
C77 C 0.2671(2) 0.25551(12) 0.58038(10) 0.0167(4) Uani 1 1 d . . . . .
H77 H 0.321523 0.258465 0.546238 0.020 Uiso 1 1 calc R U . . .
C78 C 0.3138(2) 0.27549(12) 0.64035(10) 0.0144(4) Uani 1 1 d . . . . .
O4 O 1.26032(15) 0.28179(10) 0.43754(7) 0.0218(3) Uani 1 1 d . . . . .
N7 N 1.03255(17) 0.23098(10) 0.37689(8) 0.0142(4) Uani 1 1 d . . . . .
N8 N 0.92951(16) 0.19926(10) 0.34470(8) 0.0136(4) Uani 1 1 d . . . . .
C79 C 1.0454(2) 0.30635(12) 0.39401(9) 0.0143(4) Uani 1 1 d . . . . .
C80 C 1.1722(2) 0.32772(13) 0.42776(9) 0.0161(4) Uani 1 1 d . . . . .
C81 C 1.1677(2) 0.41473(13) 0.44356(10) 0.0185(5) Uani 1 1 d . . . . .
C82 C 1.0529(2) 0.44353(13) 0.41705(9) 0.0168(4) Uani 1 1 d . . . . .
C83 C 0.9741(2) 0.38250(12) 0.38669(9) 0.0153(4) Uani 1 1 d . . . . .
C84 C 0.8624(2) 0.40578(13) 0.35685(10) 0.0181(5) Uani 1 1 d . . . . .
H84 H 0.808168 0.367085 0.335212 0.022 Uiso 1 1 calc R U . . .
C85 C 0.8291(2) 0.48851(13) 0.35879(11) 0.0212(5) Uani 1 1 d . . . . .
H85 H 0.751435 0.504059 0.338355 0.025 Uiso 1 1 calc R U . . .
C86 C 0.9047(2) 0.54689(14) 0.38905(11) 0.0228(5) Uani 1 1 d . . . . .
H86 H 0.878796 0.601487 0.389600 0.027 Uiso 1 1 calc R U . . .
C87 C 1.0214(2) 0.52531(13) 0.41939(10) 0.0201(5) Uani 1 1 d . . . . .
C88 C 1.1109(2) 0.57808(14) 0.45181(11) 0.0259(5) Uani 1 1 d . . . . .
H88 H 1.094410 0.634137 0.454329 0.031 Uiso 1 1 calc R U . . .
C89 C 1.2209(2) 0.54916(15) 0.47952(11) 0.0271(6) Uani 1 1 d . . . . .
H89 H 1.277826 0.585606 0.501893 0.033 Uiso 1 1 calc R U . . .
C90 C 1.2516(2) 0.46681(15) 0.47567(11) 0.0249(5) Uani 1 1 d . . . . .
H90 H 1.328445 0.447770 0.494803 0.030 Uiso 1 1 calc R U . . .
C91 C 0.9465(2) 0.11618(12) 0.32611(10) 0.0155(4) Uani 1 1 d . . . . .
C92 C 1.0095(2) 0.06390(13) 0.36515(10) 0.0192(5) Uani 1 1 d . . . . .
H92 H 1.037642 0.082069 0.405841 0.023 Uiso 1 1 calc R U . . .
C93 C 1.0314(2) -0.01471(14) 0.34497(11) 0.0236(5) Uani 1 1 d . . . . .
H93 H 1.074120 -0.050552 0.371821 0.028 Uiso 1 1 calc R U . . .
C94 C 0.9907(2) -0.04097(14) 0.28529(11) 0.0239(5) Uani 1 1 d . . . . .
H94 H 1.006090 -0.094722 0.271121 0.029 Uiso 1 1 calc R U . . .
C95 C 0.9278(2) 0.01117(13) 0.24664(11) 0.0218(5) Uani 1 1 d . . . . .
H95 H 0.900881 -0.007249 0.205826 0.026 Uiso 1 1 calc R U . . .
C96 C 0.9027(2) 0.09063(13) 0.26620(10) 0.0170(4) Uani 1 1 d . . . . .
C97 C 0.8327(2) 0.14237(13) 0.22396(10) 0.0195(5) Uani 1 1 d . . . . .
H97 H 0.847119 0.133898 0.180917 0.023 Uiso 1 1 calc R U . . .
C98 C 0.7503(2) 0.20043(13) 0.23925(10) 0.0186(5) Uani 1 1 d . . . . .
H98 H 0.711609 0.228637 0.206102 0.022 Uiso 1 1 calc R U . . .
C99 C 0.7143(2) 0.22458(12) 0.30218(10) 0.0159(4) Uani 1 1 d . . . . .
C100 C 0.5891(2) 0.25029(13) 0.31241(11) 0.0203(5) Uani 1 1 d . . . . .
H100 H 0.529712 0.253157 0.278032 0.024 Uiso 1 1 calc R U . . .
C101 C 0.5500(2) 0.27162(13) 0.37151(11) 0.0209(5) Uani 1 1 d . . . . .
H101 H 0.464659 0.289089 0.377303 0.025 Uiso 1 1 calc R U . . .
C102 C 0.6355(2) 0.26748(13) 0.42236(11) 0.0197(5) Uani 1 1 d . . . . .
H102 H 0.608129 0.281199 0.462967 0.024 Uiso 1 1 calc R U . . .
C103 C 0.7611(2) 0.24326(12) 0.41384(10) 0.0156(4) Uani 1 1 d . . . . .
H103 H 0.819820 0.240377 0.448481 0.019 Uiso 1 1 calc R U . . .
C104 C 0.7999(2) 0.22337(12) 0.35432(10) 0.0142(4) Uani 1 1 d . . . . .
O2 O 1.28888(14) 0.21928(9) 0.91048(8) 0.0234(4) Uani 1 1 d . . . . .
N3 N 1.04813(16) 0.24922(10) 0.85831(8) 0.0146(4) Uani 1 1 d . . . . .
N4 N 0.93386(16) 0.27255(10) 0.83377(8) 0.0145(4) Uani 1 1 d . . . . .
C27 C 1.06815(19) 0.17995(12) 0.88244(9) 0.0132(4) Uani 1 1 d . . . . .
C28 C 1.2041(2) 0.16893(13) 0.90825(10) 0.0158(4) Uani 1 1 d . . . . .
C29 C 1.2100(2) 0.08585(12) 0.93050(10) 0.0151(4) Uani 1 1 d . . . . .
C30 C 1.08786(19) 0.05076(12) 0.91803(9) 0.0131(4) Uani 1 1 d . . . . .
C31 C 0.9985(2) 0.10348(12) 0.88956(9) 0.0132(4) Uani 1 1 d . . . . .
C32 C 0.8792(2) 0.07242(13) 0.87200(10) 0.0165(4) Uani 1 1 d . . . . .
H32 H 0.817035 0.104911 0.852003 0.020 Uiso 1 1 calc R U . . .
C33 C 0.8506(2) -0.00840(13) 0.88410(10) 0.0194(5) Uani 1 1 d . . . . .
H33 H 0.767652 -0.028896 0.872339 0.023 Uiso 1 1 calc R U . . .
C34 C 0.9369(2) -0.05854(13) 0.91201(10) 0.0184(5) Uani 1 1 d . . . . .
H34 H 0.913417 -0.112365 0.919451 0.022 Uiso 1 1 calc R U . . .
C35 C 1.0616(2) -0.02937(13) 0.92968(10) 0.0161(4) Uani 1 1 d . . . . .
C36 C 1.1628(2) -0.07374(13) 0.95726(10) 0.0198(5) Uani 1 1 d . . . . .
H36 H 1.148979 -0.128239 0.966668 0.024 Uiso 1 1 calc R U . . .
C37 C 1.2806(2) -0.03860(14) 0.97047(11) 0.0233(5) Uani 1 1 d . . . . .
H37 H 1.346465 -0.069551 0.989237 0.028 Uiso 1 1 calc R U . . .
C38 C 1.3072(2) 0.04213(14) 0.95708(11) 0.0220(5) Uani 1 1 d . . . . .
H38 H 1.389551 0.065292 0.966154 0.026 Uiso 1 1 calc R U . . .
C39 C 0.9384(2) 0.35148(12) 0.80879(10) 0.0152(4) Uani 1 1 d . . . . .
C40 C 1.0235(2) 0.40976(13) 0.83393(10) 0.0186(5) Uani 1 1 d . . . . .
H40 H 1.078904 0.398108 0.868370 0.022 Uiso 1 1 calc R U . . .
C41 C 1.0275(2) 0.48500(14) 0.80868(11) 0.0245(5) Uani 1 1 d . . . . .
H41 H 1.085410 0.524981 0.825885 0.029 Uiso 1 1 calc R U . . .
C42 C 0.9466(2) 0.50163(14) 0.75812(11) 0.0253(5) Uani 1 1 d . . . . .
H42 H 0.947708 0.553418 0.741310 0.030 Uiso 1 1 calc R U . . .
C43 C 0.8645(2) 0.44282(14) 0.73233(11) 0.0227(5) Uani 1 1 d . . . . .
H43 H 0.811128 0.454405 0.697148 0.027 Uiso 1 1 calc R U . . .
C44 C 0.8581(2) 0.36626(13) 0.75703(10) 0.0177(4) Uani 1 1 d . . . . .
C45 C 0.7690(2) 0.30638(14) 0.72765(10) 0.0213(5) Uani 1 1 d . . . . .
H45 H 0.756633 0.307313 0.683762 0.026 Uiso 1 1 calc R U . . .
C46 C 0.7034(2) 0.25070(14) 0.75618(11) 0.0223(5) Uani 1 1 d . . . . .
H46 H 0.651036 0.214894 0.730600 0.027 Uiso 1 1 calc R U . . .
C47 C 0.7047(2) 0.23976(12) 0.82310(10) 0.0175(4) Uani 1 1 d . . . . .
C48 C 0.5928(2) 0.21744(13) 0.85146(11) 0.0219(5) Uani 1 1 d . . . . .
H48 H 0.517264 0.206454 0.826476 0.026 Uiso 1 1 calc R U . . .
C49 C 0.5897(2) 0.21097(13) 0.91524(11) 0.0229(5) Uani 1 1 d . . . . .
H49 H 0.512581 0.195209 0.933415 0.027 Uiso 1 1 calc R U . . .
C50 C 0.6982(2) 0.22734(13) 0.95264(11) 0.0189(5) Uani 1 1 d . . . . .
H50 H 0.695244 0.223686 0.996444 0.023 Uiso 1 1 calc R U . . .
C51 C 0.8112(2) 0.24907(12) 0.92599(10) 0.0157(4) Uani 1 1 d . . . . .
H51 H 0.885744 0.260807 0.951529 0.019 Uiso 1 1 calc R U . . .
C52 C 0.8153(2) 0.25367(12) 0.86173(10) 0.0138(4) Uani 1 1 d . . . . .

loop_
_atom_site_aniso_label
_atom_site_aniso_U_11
_atom_site_aniso_U_22
_atom_site_aniso_U_33
_atom_site_aniso_U_23
_atom_site_aniso_U_13
_atom_site_aniso_U_12
O1 0.0139(8) 0.0275(9) 0.0319(10) 0.0092(7) 0.0033(7) 0.0040(7)
N1 0.0118(9) 0.0157(9) 0.0132(9) 0.0005(7) 0.0014(6) -0.0008(7)
N2 0.0108(9) 0.0121(9) 0.0178(9) 0.0039(7) -0.0005(7) -0.0012(7)
C1 0.0117(10) 0.0156(10) 0.0114(10) -0.0001(8) -0.0010(7) 0.0004(8)
C2 0.0161(11) 0.0191(11) 0.0134(10) 0.0006(8) -0.0009(8) -0.0021(8)
C3 0.0150(11) 0.0174(11) 0.0132(10) 0.0012(8) -0.0017(8) -0.0035(8)
C4 0.0174(11) 0.0149(10) 0.0095(10) -0.0001(8) -0.0022(8) -0.0045(8)
C5 0.0153(10) 0.0125(10) 0.0098(10) -0.0014(8) -0.0011(7) -0.0013(8)
C6 0.0180(11) 0.0144(10) 0.0161(11) 0.0001(8) 0.0021(8) -0.0017(8)
C7 0.0208(12) 0.0161(11) 0.0215(12) -0.0021(9) 0.0018(9) 0.0043(9)
C8 0.0282(13) 0.0126(11) 0.0191(11) 0.0001(8) -0.0034(9) 0.0022(9)
C9 0.0253(12) 0.0163(11) 0.0109(10) 0.0000(8) -0.0022(8) -0.0037(9)
C10 0.0304(13) 0.0164(11) 0.0159(11) 0.0015(9) -0.0035(9) -0.0068(9)
C11 0.0248(13) 0.0261(13) 0.0186(12) 0.0065(9) -0.0007(9) -0.0120(10)
C12 0.0176(12) 0.0262(12) 0.0206(12) 0.0045(9) 0.0003(9) -0.0066(9)
C13 0.0168(11) 0.0136(10) 0.0149(11) 0.0033(8) -0.0041(8) -0.0044(8)
C14 0.0178(11) 0.0158(11) 0.0245(12) 0.0027(9) -0.0018(9) -0.0027(9)
C15 0.0194(12) 0.0191(12) 0.0342(14) 0.0038(10) -0.0055(10) 0.0028(9)
C16 0.0280(14) 0.0188(12) 0.0317(14) 0.0106(10) -0.0088(10) -0.0038(10)
C17 0.0272(13) 0.0235(12) 0.0218(12) 0.0096(9) -0.0042(9) -0.0070(10)
C18 0.0169(11) 0.0184(11) 0.0160(11) 0.0027(8) -0.0048(8) -0.0040(8)
C19 0.0216(12) 0.0254(12) 0.0133(11) 0.0028(9) 0.0026(8) -0.0072(9)
C20 0.0217(12) 0.0196(11) 0.0176(11) -0.0003(9) 0.0054(9) -0.0014(9)
C21 0.0161(11) 0.0126(10) 0.0165(11) 0.0004(8) 0.0027(8) -0.0031(8)
C22 0.0128(11) 0.0160(11) 0.0259(12) 0.0025(9) 0.0045(8) -0.0018(8)
C23 0.0109(11) 0.0160(11) 0.0275(12) 0.0034(9) -0.0029(8) 0.0006(8)
C24 0.0188(11) 0.0147(10) 0.0158(11) 0.0017(8) -0.0019(8) -0.0022(8)
C25 0.0128(10) 0.0132(10) 0.0162(11) 0.0003(8) 0.0013(8) -0.0006(8)
C26 0.0109(10) 0.0097(10) 0.0169(11) 0.0018(8) -0.0005(8) -0.0006(7)
O3 0.0150(8) 0.0278(9) 0.0201(8) -0.0003(7) 0.0033(6) -0.0021(7)
N5 0.0151(9) 0.0162(9) 0.0095(8) -0.0001(7) -0.0008(6) 0.0012(7)
N6 0.0142(9) 0.0137(9) 0.0132(9) -0.0028(7) 0.0014(7) 0.0000(7)
C53 0.0109(10) 0.0158(10) 0.0120(10) 0.0001(8) -0.0020(7) 0.0011(8)
C54 0.0162(11) 0.0200(11) 0.0110(10) -0.0011(8) -0.0021(8) 0.0012(8)
C55 0.0159(11) 0.0203(11) 0.0164(11) -0.0044(9) -0.0045(8) 0.0046(9)
C56 0.0169(11) 0.0171(11) 0.0135(10) -0.0020(8) -0.0055(8) 0.0035(8)
C57 0.0162(11) 0.0157(11) 0.0127(10) 0.0004(8) -0.0034(8) 0.0019(8)
C58 0.0197(12) 0.0156(11) 0.0187(11) 0.0012(8) 0.0000(8) 0.0023(9)
C59 0.0238(12) 0.0186(12) 0.0240(12) 0.0030(9) 0.0005(9) -0.0016(9)
C60 0.0293(13) 0.0136(11) 0.0273(13) 0.0016(9) -0.0050(10) -0.0013(9)
C61 0.0235(12) 0.0147(11) 0.0208(12) -0.0031(9) -0.0073(9) 0.0034(9)
C62 0.0295(14) 0.0189(12) 0.0271(13) -0.0078(10) -0.0094(10) 0.0073(10)
C63 0.0260(13) 0.0280(13) 0.0285(13) -0.0131(10) -0.0062(10) 0.0127(10)
C64 0.0181(12) 0.0309(13) 0.0212(12) -0.0086(10) -0.0025(9) 0.0056(10)
C65 0.0154(11) 0.0143(10) 0.0153(11) -0.0019(8) -0.0026(8) 0.0005(8)
C66 0.0190(12) 0.0181(11) 0.0199(11) 0.0003(9) 0.0014(9) 0.0006(9)
C67 0.0238(13) 0.0171(11) 0.0293(13) 0.0026(9) 0.0016(10) -0.0019(9)
C68 0.0290(14) 0.0150(11) 0.0292(13) -0.0034(9) -0.0065(10) -0.0007(9)
C69 0.0301(13) 0.0186(12) 0.0156(11) -0.0057(9) -0.0054(9) 0.0023(9)
C70 0.0195(11) 0.0174(11) 0.0158(11) -0.0013(8) -0.0037(8) 0.0042(9)
C71 0.0282(13) 0.0225(12) 0.0121(11) -0.0020(9) 0.0013(9) 0.0049(10)
C72 0.0229(12) 0.0200(11) 0.0185(11) 0.0045(9) 0.0073(9) 0.0060(9)
C73 0.0181(11) 0.0104(10) 0.0220(11) 0.0026(8) 0.0040(8) 0.0047(8)
C74 0.0191(12) 0.0148(11) 0.0314(13) 0.0026(9) 0.0072(9) 0.0027(9)
C75 0.0139(11) 0.0136(11) 0.0414(15) 0.0001(10) -0.0017(10) -0.0012(8)
C76 0.0239(12) 0.0122(11) 0.0269(13) -0.0019(9) -0.0078(9) 0.0028(9)
C77 0.0197(11) 0.0123(10) 0.0181(11) 0.0001(8) -0.0002(8) 0.0020(8)
C78 0.0148(11) 0.0096(10) 0.0189(11) 0.0011(8) -0.0005(8) 0.0009(8)
O4 0.0161(8) 0.0269(9) 0.0220(8) -0.0018(7) -0.0010(6) 0.0024(7)
N7 0.0152(9) 0.0169(9) 0.0104(9) 0.0001(7) 0.0012(7) -0.0012(7)
N8 0.0141(9) 0.0124(9) 0.0141(9) -0.0012(7) -0.0007(7) 0.0006(7)
C79 0.0152(11) 0.0160(11) 0.0115(10) -0.0011(8) 0.0016(8) -0.0008(8)
C80 0.0154(11) 0.0213(11) 0.0115(10) 0.0000(8) 0.0009(8) -0.0022(9)
C81 0.0179(11) 0.0217(12) 0.0157(11) -0.0031(9) 0.0043(8) -0.0046(9)
C82 0.0189(11) 0.0188(11) 0.0128(10) -0.0011(8) 0.0057(8) -0.0031(8)
C83 0.0173(11) 0.0153(11) 0.0135(10) 0.0002(8) 0.0032(8) -0.0012(8)
C84 0.0210(12) 0.0156(11) 0.0178(11) 0.0008(8) 0.0013(9) -0.0004(9)
C85 0.0228(12) 0.0185(11) 0.0224(12) 0.0031(9) 0.0009(9) 0.0027(9)
C86 0.0300(13) 0.0143(11) 0.0247(12) 0.0004(9) 0.0074(10) 0.0018(9)
C87 0.0253(12) 0.0176(11) 0.0174(11) -0.0030(9) 0.0080(9) -0.0035(9)
C88 0.0309(14) 0.0177(12) 0.0291(13) -0.0076(10) 0.0111(10) -0.0077(10)
C89 0.0267(14) 0.0288(13) 0.0250(13) -0.0134(10) 0.0071(10) -0.0145(10)
C90 0.0194(12) 0.0328(14) 0.0219(12) -0.0072(10) 0.0025(9) -0.0059(10)
C91 0.0159(11) 0.0119(10) 0.0191(11) 0.0003(8) 0.0044(8) -0.0012(8)
C92 0.0213(12) 0.0181(11) 0.0179(11) -0.0005(9) -0.0009(9) 0.0009(9)
C93 0.0266(13) 0.0172(12) 0.0272(13) 0.0031(9) -0.0004(10) 0.0041(9)
C94 0.0304(14) 0.0144(11) 0.0268(13) -0.0035(9) 0.0056(10) 0.0018(9)
C95 0.0257(13) 0.0192(12) 0.0202(12) -0.0045(9) 0.0041(9) -0.0025(9)
C96 0.0190(11) 0.0169(11) 0.0151(11) -0.0008(8) 0.0036(8) -0.0019(8)
C97 0.0254(12) 0.0207(11) 0.0123(11) 0.0000(8) 0.0010(9) -0.0035(9)
C98 0.0212(12) 0.0187(11) 0.0157(11) 0.0037(8) -0.0041(8) -0.0054(9)
C99 0.0170(11) 0.0110(10) 0.0197(11) 0.0014(8) -0.0017(8) -0.0026(8)
C100 0.0183(12) 0.0139(11) 0.0285(13) 0.0017(9) -0.0033(9) -0.0004(8)
C101 0.0147(11) 0.0133(11) 0.0348(14) 0.0010(9) 0.0032(9) 0.0012(8)
C102 0.0241(12) 0.0122(10) 0.0232(12) -0.0019(9) 0.0083(9) -0.0031(9)
C103 0.0196(11) 0.0112(10) 0.0159(11) -0.0003(8) 0.0014(8) -0.0024(8)
C104 0.0157(11) 0.0094(10) 0.0175(11) 0.0015(8) 0.0013(8) -0.0005(8)
O2 0.0120(8) 0.0215(9) 0.0372(10) 0.0079(7) -0.0001(7) -0.0025(6)
N3 0.0122(9) 0.0158(9) 0.0158(9) 0.0011(7) 0.0008(7) 0.0022(7)
N4 0.0110(9) 0.0153(9) 0.0174(9) 0.0029(7) 0.0003(7) 0.0011(7)
C27 0.0109(10) 0.0145(10) 0.0142(10) 0.0008(8) 0.0016(8) 0.0014(8)
C28 0.0130(11) 0.0165(11) 0.0182(11) 0.0011(8) 0.0026(8) 0.0013(8)
C29 0.0133(11) 0.0151(10) 0.0170(11) 0.0019(8) 0.0012(8) 0.0020(8)
C30 0.0140(10) 0.0158(10) 0.0093(10) -0.0014(8) 0.0014(7) 0.0009(8)
C31 0.0167(11) 0.0120(10) 0.0109(10) -0.0008(8) 0.0019(8) 0.0009(8)
C32 0.0172(11) 0.0156(11) 0.0165(11) -0.0013(8) -0.0012(8) 0.0024(8)
C33 0.0184(12) 0.0171(11) 0.0220(12) -0.0051(9) -0.0012(9) -0.0039(9)
C34 0.0233(12) 0.0121(10) 0.0198(11) -0.0009(8) 0.0013(9) -0.0028(8)
C35 0.0199(11) 0.0147(10) 0.0138(10) 0.0006(8) 0.0024(8) 0.0007(8)
C36 0.0239(12) 0.0159(11) 0.0200(12) 0.0049(9) 0.0009(9) 0.0016(9)
C37 0.0219(13) 0.0221(12) 0.0264(13) 0.0081(10) -0.0020(9) 0.0055(9)
C38 0.0165(12) 0.0230(12) 0.0266(13) 0.0060(9) -0.0025(9) 0.0014(9)
C39 0.0159(11) 0.0148(10) 0.0157(11) 0.0042(8) 0.0041(8) 0.0035(8)
C40 0.0157(11) 0.0192(11) 0.0212(12) 0.0034(9) 0.0014(8) 0.0012(9)
C41 0.0239(13) 0.0191(12) 0.0312(14) 0.0050(10) 0.0053(10) -0.0029(9)
C42 0.0289(13) 0.0198(12) 0.0285(13) 0.0103(10) 0.0078(10) 0.0032(10)
C43 0.0215(12) 0.0262(13) 0.0214(12) 0.0097(9) 0.0045(9) 0.0057(10)
C44 0.0178(11) 0.0202(11) 0.0154(11) 0.0027(8) 0.0026(8) 0.0047(9)
C45 0.0225(12) 0.0249(12) 0.0162(11) 0.0010(9) -0.0046(9) 0.0058(9)
C46 0.0234(12) 0.0201(12) 0.0222(12) -0.0008(9) -0.0099(9) 0.0024(9)
C47 0.0186(11) 0.0113(10) 0.0223(12) 0.0015(8) -0.0043(8) 0.0011(8)
C48 0.0144(11) 0.0134(11) 0.0378(14) 0.0059(9) -0.0065(9) 0.0000(8)
C49 0.0149(12) 0.0174(11) 0.0376(14) 0.0099(10) 0.0067(10) 0.0028(9)
C50 0.0196(12) 0.0137(11) 0.0244(12) 0.0050(9) 0.0071(9) 0.0051(8)
C51 0.0160(11) 0.0125(10) 0.0187(11) 0.0016(8) 0.0002(8) 0.0028(8)
C52 0.0138(10) 0.0108(10) 0.0169(11) 0.0018(8) 0.0011(8) 0.0017(8)

loop_
_atom_type_symbol
_atom_type_description
_atom_type_scat_dispersion_real
_atom_type_scat_dispersion_imag
_atom_type_scat_source
C C 0.0033 0.0016 'International Tables Vol C Tables 4.2.6.8 and 6.1.1.4'
H H 0.0000 0.0000 'International Tables Vol C Tables 4.2.6.8 and 6.1.1.4'
N N 0.0061 0.0033 'International Tables Vol C Tables 4.2.6.8 and 6.1.1.4'
O O 0.0106 0.0060 'International Tables Vol C Tables 4.2.6.8 and 6.1.1.4'

loop_
_exptl_crystal_face_index_h
_exptl_crystal_face_index_k
_exptl_crystal_face_index_l
_exptl_crystal_face_perp_dist
2 -22 -8 0.1411
-11 5 -17 0.1901
13 3 13 0.1770
7 -15 -19 0.2076
0 -3 -30 0.2594
-7 19 -12 0.1699
-14 2 8 0.1905
12 11 8 0.1908
-8 -15 -14 0.1878
11 11 -17 0.2001
-2 23 -4 0.1573
-10 -13 16 0.2118
9 -18 7 0.1903
-9 18 -5 0.1672
-8 -6 25 0.2062
-12 9 13 0.1870
7 8 -25 0.2546
3 -4 29 0.1944
11 -9 16 0.1698
13 -10 1 0.2097
11 -7 -19 0.2302
1 -17 21 0.2217
-10 9 -19 0.1973
1 1 -30 0.2689
-13 -4 16 0.1991
1 23 -7 0.1676
-13 10 -4 0.1680
12 -3 16 0.1656
-12 10 -13 0.1752
0 17 19 0.2667
15 -2 -4 0.2103
13 8 -10 0.1804
-14 -4 -6 0.1776
-14 0 -8 0.1793
5 22 2 0.2066
1 -18 -18 0.1619
-14 -6 11 0.1985
3 -20 -14 0.1563
-3 -21 -11 0.1456
-1 -21 -12 0.1416
-2 -23 -5 0.1522
-3 -19 -16 0.1607
8 18 9 0.2135
-15 2 1 0.1741
4 -10 26 0.1978
9 16 -13 0.1872

loop_
_geom_angle_atom_site_label_1
_geom_angle_atom_site_label_2
_geom_angle_atom_site_label_3
_geom_angle
_geom_angle_site_symmetry_1
_geom_angle_site_symmetry_3
_geom_angle_publ_flag
C1 N1 N2 124.17(17) . . ?
N1 N2 C13 112.95(16) . . ?
N1 N2 C26 122.15(16) . . ?
C13 N2 C26 115.59(16) . . ?
N1 C1 C2 114.39(17) . . ?
N1 C1 C5 138.51(19) . . ?
C5 C1 C2 106.96(17) . . ?
O1 C2 C1 125.7(2) . . ?
O1 C2 C3 127.94(19) . . ?
C3 C2 C1 106.37(17) . . ?
C4 C3 C2 107.15(18) . . ?
C12 C3 C2 132.7(2) . . ?
C12 C3 C4 120.1(2) . . ?
C3 C4 C5 113.68(18) . . ?
C3 C4 C9 122.58(19) . . ?
C9 C4 C5 123.7(2) . . ?
C4 C5 C1 105.76(17) . . ?
C6 C5 C1 136.21(19) . . ?
C6 C5 C4 117.72(19) . . ?
C5 C6 H6 120.4 . . ?
C5 C6 C7 119.2(2) . . ?
C7 C6 H6 120.4 . . ?
C6 C7 H7 118.6 . . ?
C8 C7 C6 122.7(2) . . ?
C8 C7 H7 118.6 . . ?
C7 C8 H8 120.0 . . ?
C7 C8 C9 120.0(2) . . ?
C9 C8 H8 120.0 . . ?
C4 C9 C8 116.7(2) . . ?
C4 C9 C10 116.2(2) . . ?
C8 C9 C10 127.1(2) . . ?
C9 C10 H10 119.6 . . ?
C11 C10 C9 120.8(2) . . ?
C11 C10 H10 119.6 . . ?
C10 C11 H11 118.9 . . ?
C10 C11 C12 122.2(2) . . ?
C12 C11 H11 118.9 . . ?
C3 C12 C11 118.1(2) . . ?
C3 C12 H12 121.0 . . ?
C11 C12 H12 121.0 . . ?
C14 C13 N2 120.86(18) . . ?
C14 C13 C18 121.3(2) . . ?
C18 C13 N2 117.79(18) . . ?
C13 C14 H14 120.0 . . ?
C15 C14 C13 119.9(2) . . ?
C15 C14 H14 120.0 . . ?
C14 C15 H15 120.0 . . ?
C14 C15 C16 119.9(2) . . ?
C16 C15 H15 120.0 . . ?
C15 C16 H16 120.2 . . ?
C17 C16 C15 119.6(2) . . ?
C17 C16 H16 120.2 . . ?
C16 C17 H17 119.1 . . ?
C16 C17 C18 121.9(2) . . ?
C18 C17 H17 119.1 . . ?
C13 C18 C17 117.4(2) . . ?
C13 C18 C19 123.5(2) . . ?
C17 C18 C19 119.1(2) . . ?
C18 C19 H19 116.7 . . ?
C20 C19 C18 126.6(2) . . ?
C20 C19 H19 116.7 . . ?
C19 C20 H20 116.8 . . ?
C19 C20 C21 126.3(2) . . ?
C21 C20 H20 116.8 . . ?
C22 C21 C20 119.72(19) . . ?
C26 C21 C20 122.9(2) . . ?
C26 C21 C22 117.36(19) . . ?
C21 C22 H22 119.4 . . ?
C23 C22 C21 121.24(19) . . ?
C23 C22 H22 119.4 . . ?
C22 C23 H23 119.9 . . ?
C22 C23 C24 120.2(2) . . ?
C24 C23 H23 119.9 . . ?
C23 C24 H24 120.1 . . ?
C25 C24 C23 119.8(2) . . ?
C25 C24 H24 120.1 . . ?
C24 C25 H25 120.1 . . ?
C24 C25 C26 119.90(18) . . ?
C26 C25 H25 120.1 . . ?
C21 C26 N2 118.29(18) . . ?
C25 C26 N2 120.32(17) . . ?
C25 C26 C21 121.38(19) . . ?
C53 N5 N6 123.45(18) . . ?
N5 N6 C65 112.60(16) . . ?
N5 N6 C78 124.00(16) . . ?
C78 N6 C65 115.05(16) . . ?
N5 C53 C54 114.23(18) . . ?
N5 C53 C57 138.32(19) . . ?
C57 C53 C54 107.18(17) . . ?
O3 C54 C53 126.02(19) . . ?
O3 C54 C55 128.2(2) . . ?
C55 C54 C53 105.69(18) . . ?
C56 C55 C54 107.71(18) . . ?
C64 C55 C54 132.3(2) . . ?
C64 C55 C56 119.9(2) . . ?
C55 C56 C57 113.42(19) . . ?
C55 C56 C61 122.88(19) . . ?
C61 C56 C57 123.7(2) . . ?
C56 C57 C53 105.83(18) . . ?
C58 C57 C53 136.66(19) . . ?
C58 C57 C56 117.4(2) . . ?
C57 C58 H58 120.2 . . ?
C57 C58 C59 119.66(19) . . ?
C59 C58 H58 120.2 . . ?
C58 C59 H59 118.7 . . ?
C60 C59 C58 122.6(2) . . ?
C60 C59 H59 118.7 . . ?
C59 C60 H60 120.0 . . ?
C59 C60 C61 119.9(2) . . ?
C61 C60 H60 120.0 . . ?
C56 C61 C60 116.7(2) . . ?
C56 C61 C62 116.1(2) . . ?
C60 C61 C62 127.2(2) . . ?
C61 C62 H62 119.5 . . ?
C63 C62 C61 120.9(2) . . ?
C63 C62 H62 119.5 . . ?
C62 C63 H63 119.0 . . ?
C62 C63 C64 122.1(2) . . ?
C64 C63 H63 119.0 . . ?
C55 C64 C63 118.1(2) . . ?
C55 C64 H64 121.0 . . ?
C63 C64 H64 121.0 . . ?
C66 C65 N6 120.80(18) . . ?
C66 C65 C70 121.2(2) . . ?
C70 C65 N6 117.95(18) . . ?
C65 C66 H66 120.0 . . ?
C65 C66 C67 119.9(2) . . ?
C67 C66 H66 120.0 . . ?
C66 C67 H67 120.0 . . ?
C68 C67 C66 120.1(2) . . ?
C68 C67 H67 120.0 . . ?
C67 C68 H68 120.2 . . ?
C69 C68 C67 119.7(2) . . ?
C69 C68 H68 120.2 . . ?
C68 C69 H69 119.1 . . ?
C68 C69 C70 121.7(2) . . ?
C70 C69 H69 119.1 . . ?
C65 C70 C69 117.4(2) . . ?
C65 C70 C71 123.1(2) . . ?
C69 C70 C71 119.4(2) . . ?
C70 C71 H71 116.6 . . ?
C72 C71 C70 126.8(2) . . ?
C72 C71 H71 116.6 . . ?
C71 C72 H72 117.0 . . ?
C71 C72 C73 126.0(2) . . ?
C73 C72 H72 117.0 . . ?
C74 C73 C72 119.32(19) . . ?
C78 C73 C72 123.1(2) . . ?
C78 C73 C74 117.6(2) . . ?
C73 C74 H74 119.3 . . ?
C75 C74 C73 121.4(2) . . ?
C75 C74 H74 119.3 . . ?
C74 C75 H75 120.3 . . ?
C74 C75 C76 119.4(2) . . ?
C76 C75 H75 120.3 . . ?
C75 C76 H76 119.8 . . ?
C77 C76 C75 120.4(2) . . ?
C77 C76 H76 119.8 . . ?
C76 C77 H77 120.3 . . ?
C76 C77 C78 119.5(2) . . ?
C78 C77 H77 120.3 . . ?
C73 C78 N6 118.43(19) . . ?
C77 C78 N6 119.97(18) . . ?
C77 C78 C73 121.6(2) . . ?
C79 N7 N8 124.45(18) . . ?
N7 N8 C91 112.66(16) . . ?
N7 N8 C104 124.20(16) . . ?
C104 N8 C91 115.66(17) . . ?
N7 C79 C80 114.46(19) . . ?
N7 C79 C83 138.2(2) . . ?
C83 C79 C80 107.17(17) . . ?
O4 C80 C79 126.0(2) . . ?
O4 C80 C81 127.8(2) . . ?
C81 C80 C79 106.17(18) . . ?
C82 C81 C80 107.14(19) . . ?
C90 C81 C80 132.8(2) . . ?
C90 C81 C82 120.1(2) . . ?
C81 C82 C83 113.83(19) . . ?
C87 C82 C81 122.5(2) . . ?
C87 C82 C83 123.7(2) . . ?
C82 C83 C79 105.50(18) . . ?
C84 C83 C79 136.6(2) . . ?
C84 C83 C82 117.80(19) . . ?
C83 C84 H84 120.4 . . ?
C83 C84 C85 119.2(2) . . ?
C85 C84 H84 120.4 . . ?
C84 C85 H85 118.7 . . ?
C86 C85 C84 122.6(2) . . ?
C86 C85 H85 118.7 . . ?
C85 C86 H86 120.1 . . ?
C85 C86 C87 119.7(2) . . ?
C87 C86 H86 120.1 . . ?
C82 C87 C86 117.0(2) . . ?
C82 C87 C88 116.3(2) . . ?
C86 C87 C88 126.8(2) . . ?
C87 C88 H88 119.5 . . ?
C89 C88 C87 120.9(2) . . ?
C89 C88 H88 119.5 . . ?
C88 C89 H89 119.1 . . ?
C88 C89 C90 121.8(2) . . ?
C90 C89 H89 119.1 . . ?
C81 C90 C89 118.4(2) . . ?
C81 C90 H90 120.8 . . ?
C89 C90 H90 120.8 . . ?
C92 C91 N8 121.11(19) . . ?
C92 C91 C96 121.02(19) . . ?
C96 C91 N8 117.81(18) . . ?
C91 C92 H92 119.9 . . ?
C93 C92 C91 120.2(2) . . ?
C93 C92 H92 119.9 . . ?
C92 C93 H93 120.1 . . ?
C92 C93 C94 119.8(2) . . ?
C94 C93 H93 120.1 . . ?
C93 C94 H94 120.1 . . ?
C95 C94 C93 119.9(2) . . ?
C95 C94 H94 120.1 . . ?
C94 C95 H95 119.2 . . ?
C94 C95 C96 121.5(2) . . ?
C96 C95 H95 119.2 . . ?
C91 C96 C95 117.6(2) . . ?
C91 C96 C97 123.27(19) . . ?
C95 C96 C97 119.1(2) . . ?
C96 C97 H97 116.5 . . ?
C98 C97 C96 127.0(2) . . ?
C98 C97 H97 116.5 . . ?
C97 C98 H98 116.9 . . ?
C97 C98 C99 126.1(2) . . ?
C99 C98 H98 116.9 . . ?
C100 C99 C98 119.6(2) . . ?
C100 C99 C104 117.2(2) . . ?
C104 C99 C98 123.17(19) . . ?
C99 C100 H100 119.3 . . ?
C101 C100 C99 121.5(2) . . ?
C101 C100 H100 119.3 . . ?
C100 C101 H101 120.0 . . ?
C100 C101 C102 120.0(2) . . ?
C102 C101 H101 120.0 . . ?
C101 C102 H102 120.0 . . ?
C101 C102 C103 120.1(2) . . ?
C103 C102 H102 120.0 . . ?
C102 C103 H103 120.3 . . ?
C104 C103 C102 119.4(2) . . ?
C104 C103 H103 120.3 . . ?
C99 C104 N8 118.19(18) . . ?
C103 C104 N8 120.05(19) . . ?
C103 C104 C99 121.7(2) . . ?
C27 N3 N4 124.16(18) . . ?
N3 N4 C39 113.00(17) . . ?
N3 N4 C52 121.77(17) . . ?
C52 N4 C39 114.36(16) . . ?
N3 C27 C28 114.05(18) . . ?
N3 C27 C31 138.6(2) . . ?
C31 C27 C28 107.23(17) . . ?
O2 C28 C27 125.9(2) . . ?
O2 C28 C29 127.9(2) . . ?
C29 C28 C27 106.13(17) . . ?
C30 C29 C28 107.03(18) . . ?
C38 C29 C28 132.6(2) . . ?
C38 C29 C30 120.4(2) . . ?
C29 C30 C31 113.44(19) . . ?
C35 C30 C29 122.29(19) . . ?
C35 C30 C31 124.17(19) . . ?
C30 C31 C27 106.17(18) . . ?
C32 C31 C27 136.3(2) . . ?
C32 C31 C30 117.31(19) . . ?
C31 C32 H32 120.4 . . ?
C31 C32 C33 119.2(2) . . ?
C33 C32 H32 120.4 . . ?
C32 C33 H33 118.5 . . ?
C34 C33 C32 123.1(2) . . ?
C34 C33 H33 118.5 . . ?
C33 C34 H34 120.3 . . ?
C33 C34 C35 119.5(2) . . ?
C35 C34 H34 120.3 . . ?
C30 C35 C34 116.74(19) . . ?
C30 C35 C36 116.7(2) . . ?
C34 C35 C36 126.6(2) . . ?
C35 C36 H36 119.7 . . ?
C37 C36 C35 120.6(2) . . ?
C37 C36 H36 119.7 . . ?
C36 C37 H37 118.9 . . ?
C36 C37 C38 122.3(2) . . ?
C38 C37 H37 118.9 . . ?
C29 C38 C37 117.7(2) . . ?
C29 C38 H38 121.1 . . ?
C37 C38 H38 121.1 . . ?
C40 C39 N4 120.87(19) . . ?
C40 C39 C44 121.2(2) . . ?
C44 C39 N4 117.8(2) . . ?
C39 C40 H40 120.0 . . ?
C41 C40 C39 120.0(2) . . ?
C41 C40 H40 120.0 . . ?
C40 C41 H41 120.1 . . ?
C40 C41 C42 119.8(2) . . ?
C42 C41 H41 120.1 . . ?
C41 C42 H42 120.0 . . ?
C43 C42 C41 120.0(2) . . ?
C43 C42 H42 120.0 . . ?
C42 C43 H43 119.3 . . ?
C42 C43 C44 121.4(2) . . ?
C44 C43 H43 119.3 . . ?
C39 C44 C43 117.6(2) . . ?
C39 C44 C45 123.5(2) . . ?
C43 C44 C45 118.9(2) . . ?
C44 C45 H45 116.6 . . ?
C46 C45 C44 126.8(2) . . ?
C46 C45 H45 116.6 . . ?
C45 C46 H46 117.0 . . ?
C45 C46 C47 126.0(2) . . ?
C47 C46 H46 117.0 . . ?
C48 C47 C46 120.2(2) . . ?
C48 C47 C52 117.4(2) . . ?
C52 C47 C46 122.4(2) . . ?
C47 C48 H48 119.3 . . ?
C49 C48 C47 121.4(2) . . ?
C49 C48 H48 119.3 . . ?
C48 C49 H49 119.8 . . ?
C50 C49 C48 120.4(2) . . ?
C50 C49 H49 119.8 . . ?
C49 C50 H50 120.1 . . ?
C49 C50 C51 119.8(2) . . ?
C51 C50 H50 120.1 . . ?
C50 C51 H51 120.1 . . ?
C50 C51 C52 119.9(2) . . ?
C52 C51 H51 120.1 . . ?
C47 C52 N4 118.93(18) . . ?
C51 C52 N4 119.97(19) . . ?
C51 C52 C47 121.10(19) . . ?

loop_
_geom_bond_atom_site_label_1
_geom_bond_atom_site_label_2
_geom_bond_distance
_geom_bond_site_symmetry_2
_geom_bond_publ_flag
O1 C2 1.214(3) . ?
N1 N2 1.354(2) . ?
N1 C1 1.296(3) . ?
N2 C13 1.437(3) . ?
N2 C26 1.438(3) . ?
C1 C2 1.517(3) . ?
C1 C5 1.484(3) . ?
C2 C3 1.476(3) . ?
C3 C4 1.401(3) . ?
C3 C12 1.377(3) . ?
C4 C5 1.426(3) . ?
C4 C9 1.406(3) . ?
C5 C6 1.374(3) . ?
C6 H6 0.9500 . ?
C6 C7 1.418(3) . ?
C7 H7 0.9500 . ?
C7 C8 1.374(3) . ?
C8 H8 0.9500 . ?
C8 C9 1.410(3) . ?
C9 C10 1.421(3) . ?
C10 H10 0.9500 . ?
C10 C11 1.370(3) . ?
C11 H11 0.9500 . ?
C11 C12 1.413(3) . ?
C12 H12 0.9500 . ?
C13 C14 1.387(3) . ?
C13 C18 1.401(3) . ?
C14 H14 0.9500 . ?
C14 C15 1.387(3) . ?
C15 H15 0.9500 . ?
C15 C16 1.395(3) . ?
C16 H16 0.9500 . ?
C16 C17 1.378(3) . ?
C17 H17 0.9500 . ?
C17 C18 1.402(3) . ?
C18 C19 1.459(3) . ?
C19 H19 0.9500 . ?
C19 C20 1.340(3) . ?
C20 H20 0.9500 . ?
C20 C21 1.456(3) . ?
C21 C22 1.409(3) . ?
C21 C26 1.400(3) . ?
C22 H22 0.9500 . ?
C22 C23 1.384(3) . ?
C23 H23 0.9500 . ?
C23 C24 1.390(3) . ?
C24 H24 0.9500 . ?
C24 C25 1.386(3) . ?
C25 H25 0.9500 . ?
C25 C26 1.393(3) . ?
O3 C54 1.211(3) . ?
N5 N6 1.355(2) . ?
N5 C53 1.291(3) . ?
N6 C65 1.439(3) . ?
N6 C78 1.438(3) . ?
C53 C54 1.527(3) . ?
C53 C57 1.480(3) . ?
C54 C55 1.475(3) . ?
C55 C56 1.401(3) . ?
C55 C64 1.381(3) . ?
C56 C57 1.429(3) . ?
C56 C61 1.406(3) . ?
C57 C58 1.376(3) . ?
C58 H58 0.9500 . ?
C58 C59 1.412(3) . ?
C59 H59 0.9500 . ?
C59 C60 1.376(3) . ?
C60 H60 0.9500 . ?
C60 C61 1.414(3) . ?
C61 C62 1.421(3) . ?
C62 H62 0.9500 . ?
C62 C63 1.374(4) . ?
C63 H63 0.9500 . ?
C63 C64 1.413(3) . ?
C64 H64 0.9500 . ?
C65 C66 1.388(3) . ?
C65 C70 1.397(3) . ?
C66 H66 0.9500 . ?
C66 C67 1.392(3) . ?
C67 H67 0.9500 . ?
C67 C68 1.386(3) . ?
C68 H68 0.9500 . ?
C68 C69 1.379(3) . ?
C69 H69 0.9500 . ?
C69 C70 1.409(3) . ?
C70 C71 1.462(3) . ?
C71 H71 0.9500 . ?
C71 C72 1.336(3) . ?
C72 H72 0.9500 . ?
C72 C73 1.465(3) . ?
C73 C74 1.400(3) . ?
C73 C78 1.398(3) . ?
C74 H74 0.9500 . ?
C74 C75 1.386(3) . ?
C75 H75 0.9500 . ?
C75 C76 1.393(3) . ?
C76 H76 0.9500 . ?
C76 C77 1.382(3) . ?
C77 H77 0.9500 . ?
C77 C78 1.389(3) . ?
O4 C80 1.218(3) . ?
N7 N8 1.350(2) . ?
N7 C79 1.298(3) . ?
N8 C91 1.438(3) . ?
N8 C104 1.435(3) . ?
C79 C80 1.518(3) . ?
C79 C83 1.486(3) . ?
C80 C81 1.476(3) . ?
C81 C82 1.404(3) . ?
C81 C90 1.375(3) . ?
C82 C83 1.425(3) . ?
C82 C87 1.402(3) . ?
C83 C84 1.375(3) . ?
C84 H84 0.9500 . ?
C84 C85 1.422(3) . ?
C85 H85 0.9500 . ?
C85 C86 1.375(3) . ?
C86 H86 0.9500 . ?
C86 C87 1.415(3) . ?
C87 C88 1.422(3) . ?
C88 H88 0.9500 . ?
C88 C89 1.373(4) . ?
C89 H89 0.9500 . ?
C89 C90 1.410(3) . ?
C90 H90 0.9500 . ?
C91 C92 1.387(3) . ?
C91 C96 1.400(3) . ?
C92 H92 0.9500 . ?
C92 C93 1.385(3) . ?
C93 H93 0.9500 . ?
C93 C94 1.390(3) . ?
C94 H94 0.9500 . ?
C94 C95 1.380(3) . ?
C95 H95 0.9500 . ?
C95 C96 1.401(3) . ?
C96 C97 1.459(3) . ?
C97 H97 0.9500 . ?
C97 C98 1.337(3) . ?
C98 H98 0.9500 . ?
C98 C99 1.462(3) . ?
C99 C100 1.401(3) . ?
C99 C104 1.409(3) . ?
C100 H100 0.9500 . ?
C100 C101 1.385(3) . ?
C101 H101 0.9500 . ?
C101 C102 1.390(3) . ?
C102 H102 0.9500 . ?
C102 C103 1.392(3) . ?
C103 H103 0.9500 . ?
C103 C104 1.387(3) . ?
O2 C28 1.214(3) . ?
N3 N4 1.352(2) . ?
N3 C27 1.300(3) . ?
N4 C39 1.443(3) . ?
N4 C52 1.437(3) . ?
C27 C28 1.520(3) . ?
C27 C31 1.480(3) . ?
C28 C29 1.485(3) . ?
C29 C30 1.411(3) . ?
C29 C38 1.375(3) . ?
C30 C31 1.425(3) . ?
C30 C35 1.396(3) . ?
C31 C32 1.379(3) . ?
C32 H32 0.9500 . ?
C32 C33 1.415(3) . ?
C33 H33 0.9500 . ?
C33 C34 1.372(3) . ?
C34 H34 0.9500 . ?
C34 C35 1.419(3) . ?
C35 C36 1.419(3) . ?
C36 H36 0.9500 . ?
C36 C37 1.374(3) . ?
C37 H37 0.9500 . ?
C37 C38 1.416(3) . ?
C38 H38 0.9500 . ?
C39 C40 1.390(3) . ?
C39 C44 1.400(3) . ?
C40 H40 0.9500 . ?
C40 C41 1.388(3) . ?
C41 H41 0.9500 . ?
C41 C42 1.391(3) . ?
C42 H42 0.9500 . ?
C42 C43 1.382(4) . ?
C43 H43 0.9500 . ?
C43 C44 1.405(3) . ?
C44 C45 1.467(3) . ?
C45 H45 0.9500 . ?
C45 C46 1.335(3) . ?
C46 H46 0.9500 . ?
C46 C47 1.460(3) . ?
C47 C48 1.396(3) . ?
C47 C52 1.409(3) . ?
C48 H48 0.9500 . ?
C48 C49 1.385(3) . ?
C49 H49 0.9500 . ?
C49 C50 1.383(3) . ?
C50 H50 0.9500 . ?
C50 C51 1.386(3) . ?
C51 H51 0.9500 . ?
C51 C52 1.392(3) . ?

loop_
_geom_torsion_atom_site_label_1
_geom_torsion_atom_site_label_2
_geom_torsion_atom_site_label_3
_geom_torsion_atom_site_label_4
_geom_torsion
_geom_torsion_site_symmetry_1
_geom_torsion_site_symmetry_2
_geom_torsion_site_symmetry_3
_geom_torsion_site_symmetry_4
_geom_torsion_publ_flag
O1 C2 C3 C4 -176.8(2) . . . . ?
O1 C2 C3 C12 0.5(4) . . . . ?
N1 N2 C13 C14 -33.1(3) . . . . ?
N1 N2 C13 C18 144.67(19) . . . . ?
N1 N2 C26 C21 -145.77(19) . . . . ?
N1 N2 C26 C25 34.4(3) . . . . ?
N1 C1 C2 O1 0.3(3) . . . . ?
N1 C1 C2 C3 -179.24(17) . . . . ?
N1 C1 C5 C4 176.9(2) . . . . ?
N1 C1 C5 C6 3.7(5) . . . . ?
N2 N1 C1 C2 -179.79(18) . . . . ?
N2 N1 C1 C5 5.2(4) . . . . ?
N2 C13 C14 C15 178.0(2) . . . . ?
N2 C13 C18 C17 -177.66(19) . . . . ?
N2 C13 C18 C19 1.5(3) . . . . ?
C1 N1 N2 C13 -176.09(18) . . . . ?
C1 N1 N2 C26 38.8(3) . . . . ?
C1 C2 C3 C4 2.8(2) . . . . ?
C1 C2 C3 C12 -179.9(2) . . . . ?
C1 C5 C6 C7 174.4(2) . . . . ?
C2 C1 C5 C4 1.7(2) . . . . ?
C2 C1 C5 C6 -171.5(2) . . . . ?
C2 C3 C4 C5 -1.8(2) . . . . ?
C2 C3 C4 C9 175.21(19) . . . . ?
C2 C3 C12 C11 -176.5(2) . . . . ?
C3 C4 C5 C1 0.1(2) . . . . ?
C3 C4 C5 C6 174.70(19) . . . . ?
C3 C4 C9 C8 -175.4(2) . . . . ?
C3 C4 C9 C10 2.5(3) . . . . ?
C4 C3 C12 C11 0.5(3) . . . . ?
C4 C5 C6 C7 1.8(3) . . . . ?
C4 C9 C10 C11 -0.5(3) . . . . ?
C5 C1 C2 O1 176.8(2) . . . . ?
C5 C1 C2 C3 -2.7(2) . . . . ?
C5 C4 C9 C8 1.3(3) . . . . ?
C5 C4 C9 C10 179.20(19) . . . . ?
C5 C6 C7 C8 -0.6(3) . . . . ?
C6 C7 C8 C9 -0.4(3) . . . . ?
C7 C8 C9 C4 0.0(3) . . . . ?
C7 C8 C9 C10 -177.6(2) . . . . ?
C8 C9 C10 C11 177.1(2) . . . . ?
C9 C4 C5 C1 -176.93(19) . . . . ?
C9 C4 C5 C6 -2.3(3) . . . . ?
C9 C10 C11 C12 -1.4(3) . . . . ?
C10 C11 C12 C3 1.4(3) . . . . ?
C12 C3 C4 C5 -179.5(2) . . . . ?
C12 C3 C4 C9 -2.5(3) . . . . ?
C13 N2 C26 C21 70.0(2) . . . . ?
C13 N2 C26 C25 -109.8(2) . . . . ?
C13 C14 C15 C16 0.3(4) . . . . ?
C13 C18 C19 C20 34.3(4) . . . . ?
C14 C13 C18 C17 0.1(3) . . . . ?
C14 C13 C18 C19 179.3(2) . . . . ?
C14 C15 C16 C17 -1.4(4) . . . . ?
C15 C16 C17 C18 1.8(4) . . . . ?
C16 C17 C18 C13 -1.2(3) . . . . ?
C16 C17 C18 C19 179.6(2) . . . . ?
C17 C18 C19 C20 -146.6(2) . . . . ?
C18 C13 C14 C15 0.3(3) . . . . ?
C18 C19 C20 C21 1.6(4) . . . . ?
C19 C20 C21 C22 145.0(2) . . . . ?
C19 C20 C21 C26 -34.8(3) . . . . ?
C20 C21 C22 C23 -177.9(2) . . . . ?
C20 C21 C26 N2 -4.0(3) . . . . ?
C20 C21 C26 C25 175.8(2) . . . . ?
C21 C22 C23 C24 0.5(3) . . . . ?
C22 C21 C26 N2 176.15(18) . . . . ?
C22 C21 C26 C25 -4.0(3) . . . . ?
C22 C23 C24 C25 -0.8(3) . . . . ?
C23 C24 C25 C26 -1.3(3) . . . . ?
C24 C25 C26 N2 -176.40(18) . . . . ?
C24 C25 C26 C21 3.8(3) . . . . ?
C26 N2 C13 C14 114.4(2) . . . . ?
C26 N2 C13 C18 -67.8(2) . . . . ?
C26 C21 C22 C23 1.9(3) . . . . ?
O3 C54 C55 C56 173.5(2) . . . . ?
O3 C54 C55 C64 -4.8(4) . . . . ?
N5 N6 C65 C66 37.0(3) . . . . ?
N5 N6 C65 C70 -139.98(19) . . . . ?
N5 N6 C78 C73 145.97(19) . . . . ?
N5 N6 C78 C77 -34.8(3) . . . . ?
N5 C53 C54 O3 1.2(3) . . . . ?
N5 C53 C54 C55 178.93(18) . . . . ?
N5 C53 C57 C56 -175.3(2) . . . . ?
N5 C53 C57 C58 0.5(5) . . . . ?
N6 N5 C53 C54 -177.15(17) . . . . ?
N6 N5 C53 C57 -4.1(4) . . . . ?
N6 C65 C66 C67 -176.4(2) . . . . ?
N6 C65 C70 C69 175.34(19) . . . . ?
N6 C65 C70 C71 -5.0(3) . . . . ?
C53 N5 N6 C65 172.16(19) . . . . ?
C53 N5 N6 C78 -41.3(3) . . . . ?
C53 C54 C55 C56 -4.2(2) . . . . ?
C53 C54 C55 C64 177.5(2) . . . . ?
C53 C57 C58 C59 -176.7(2) . . . . ?
C54 C53 C57 C56 -1.9(2) . . . . ?
C54 C53 C57 C58 173.9(2) . . . . ?
C54 C55 C56 C57 3.3(3) . . . . ?
C54 C55 C56 C61 -175.9(2) . . . . ?
C54 C55 C64 C63 176.7(2) . . . . ?
C55 C56 C57 C53 -0.8(2) . . . . ?
C55 C56 C57 C58 -177.5(2) . . . . ?
C55 C56 C61 C60 178.4(2) . . . . ?
C55 C56 C61 C62 -1.4(3) . . . . ?
C56 C55 C64 C63 -1.3(3) . . . . ?
C56 C57 C58 C59 -1.3(3) . . . . ?
C56 C61 C62 C63 -0.9(3) . . . . ?
C57 C53 C54 O3 -174.0(2) . . . . ?
C57 C53 C54 C55 3.8(2) . . . . ?
C57 C56 C61 C60 -0.7(3) . . . . ?
C57 C56 C61 C62 179.5(2) . . . . ?
C57 C58 C59 C60 0.1(4) . . . . ?
C58 C59 C60 C61 0.9(4) . . . . ?
C59 C60 C61 C56 -0.6(3) . . . . ?
C59 C60 C61 C62 179.2(2) . . . . ?
C60 C61 C62 C63 179.3(2) . . . . ?
C61 C56 C57 C53 178.4(2) . . . . ?
C61 C56 C57 C58 1.6(3) . . . . ?
C61 C62 C63 C64 2.1(4) . . . . ?
C62 C63 C64 C55 -0.9(4) . . . . ?
C64 C55 C56 C57 -178.2(2) . . . . ?
C64 C55 C56 C61 2.6(3) . . . . ?
C65 N6 C78 C73 -68.2(2) . . . . ?
C65 N6 C78 C77 111.0(2) . . . . ?
C65 C66 C67 C68 1.2(4) . . . . ?
C65 C70 C71 C72 -33.8(4) . . . . ?
C66 C65 C70 C69 -1.6(3) . . . . ?
C66 C65 C70 C71 178.0(2) . . . . ?
C66 C67 C68 C69 -1.6(4) . . . . ?
C67 C68 C69 C70 0.4(4) . . . . ?
C68 C69 C70 C65 1.2(3) . . . . ?
C68 C69 C70 C71 -178.5(2) . . . . ?
C69 C70 C71 C72 145.9(2) . . . . ?
C70 C65 C66 C67 0.5(3) . . . . ?
C70 C71 C72 C73 0.4(4) . . . . ?
C71 C72 C73 C74 -145.4(2) . . . . ?
C71 C72 C73 C78 35.0(3) . . . . ?
C72 C73 C74 C75 178.4(2) . . . . ?
C72 C73 C78 N6 1.4(3) . . . . ?
C72 C73 C78 C77 -177.81(19) . . . . ?
C73 C74 C75 C76 0.5(3) . . . . ?
C74 C73 C78 N6 -178.15(18) . . . . ?
C74 C73 C78 C77 2.6(3) . . . . ?
C74 C75 C76 C77 0.4(3) . . . . ?
C75 C76 C77 C78 0.2(3) . . . . ?
C76 C77 C78 N6 179.00(19) . . . . ?
C76 C77 C78 C73 -1.8(3) . . . . ?
C78 N6 C65 C66 -112.7(2) . . . . ?
C78 N6 C65 C70 70.3(2) . . . . ?
C78 C73 C74 C75 -2.0(3) . . . . ?
O4 C80 C81 C82 173.4(2) . . . . ?
O4 C80 C81 C90 -4.9(4) . . . . ?
N7 N8 C91 C92 38.3(3) . . . . ?
N7 N8 C91 C96 -138.73(19) . . . . ?
N7 N8 C104 C99 144.3(2) . . . . ?
N7 N8 C104 C103 -36.8(3) . . . . ?
N7 C79 C80 O4 2.6(3) . . . . ?
N7 C79 C80 C81 -179.56(17) . . . . ?
N7 C79 C83 C82 -177.3(2) . . . . ?
N7 C79 C83 C84 -1.6(5) . . . . ?
N8 N7 C79 C80 -177.94(17) . . . . ?
N8 N7 C79 C83 -3.3(4) . . . . ?
N8 C91 C92 C93 -176.2(2) . . . . ?
N8 C91 C96 C95 175.42(19) . . . . ?
N8 C91 C96 C97 -4.8(3) . . . . ?
C79 N7 N8 C91 173.66(18) . . . . ?
C79 N7 N8 C104 -38.0(3) . . . . ?
C79 C80 C81 C82 -4.3(2) . . . . ?
C79 C80 C81 C90 177.3(2) . . . . ?
C79 C83 C84 C85 -176.9(2) . . . . ?
C80 C79 C83 C82 -2.5(2) . . . . ?
C80 C79 C83 C84 173.3(2) . . . . ?
C80 C81 C82 C83 3.0(2) . . . . ?
C80 C81 C82 C87 -175.61(19) . . . . ?
C80 C81 C90 C89 176.4(2) . . . . ?
C81 C82 C83 C79 -0.3(2) . . . . ?
C81 C82 C83 C84 -177.00(19) . . . . ?
C81 C82 C87 C86 177.91(19) . . . . ?
C81 C82 C87 C88 -1.7(3) . . . . ?
C82 C81 C90 C89 -1.8(3) . . . . ?
C82 C83 C84 C85 -1.5(3) . . . . ?
C82 C87 C88 C89 -0.7(3) . . . . ?
C83 C79 C80 O4 -173.6(2) . . . . ?
C83 C79 C80 C81 4.2(2) . . . . ?
C83 C82 C87 C86 -0.6(3) . . . . ?
C83 C82 C87 C88 179.83(19) . . . . ?
C83 C84 C85 C86 0.5(3) . . . . ?
C84 C85 C86 C87 0.5(3) . . . . ?
C85 C86 C87 C82 -0.5(3) . . . . ?
C85 C86 C87 C88 179.0(2) . . . . ?
C86 C87 C88 C89 179.8(2) . . . . ?
C87 C82 C83 C79 178.30(19) . . . . ?
C87 C82 C83 C84 1.6(3) . . . . ?
C87 C88 C89 C90 1.8(4) . . . . ?
C88 C89 C90 C81 -0.5(3) . . . . ?
C90 C81 C82 C83 -178.41(19) . . . . ?
C90 C81 C82 C87 3.0(3) . . . . ?
C91 N8 C104 C99 -68.2(2) . . . . ?
C91 N8 C104 C103 110.6(2) . . . . ?
C91 C92 C93 C94 0.4(4) . . . . ?
C91 C96 C97 C98 -33.7(4) . . . . ?
C92 C91 C96 C95 -1.7(3) . . . . ?
C92 C91 C96 C97 178.1(2) . . . . ?
C92 C93 C94 C95 -0.5(4) . . . . ?
C93 C94 C95 C96 -0.5(4) . . . . ?
C94 C95 C96 C91 1.5(3) . . . . ?
C94 C95 C96 C97 -178.3(2) . . . . ?
C95 C96 C97 C98 146.1(2) . . . . ?
C96 C91 C92 C93 0.8(3) . . . . ?
C96 C97 C98 C99 0.6(4) . . . . ?
C97 C98 C99 C100 -145.5(2) . . . . ?
C97 C98 C99 C104 34.4(3) . . . . ?
C98 C99 C100 C101 178.2(2) . . . . ?
C98 C99 C104 N8 1.7(3) . . . . ?
C98 C99 C104 C103 -177.08(19) . . . . ?
C99 C100 C101 C102 -0.3(3) . . . . ?
C100 C99 C104 N8 -178.40(18) . . . . ?
C100 C99 C104 C103 2.8(3) . . . . ?
C100 C101 C102 C103 1.1(3) . . . . ?
C101 C102 C103 C104 0.0(3) . . . . ?
C102 C103 C104 N8 179.22(19) . . . . ?
C102 C103 C104 C99 -2.0(3) . . . . ?
C104 N8 C91 C92 -112.9(2) . . . . ?
C104 N8 C91 C96 70.1(2) . . . . ?
C104 C99 C100 C101 -1.7(3) . . . . ?
O2 C28 C29 C30 179.8(2) . . . . ?
O2 C28 C29 C38 -2.1(4) . . . . ?
N3 N4 C39 C40 -30.1(3) . . . . ?
N3 N4 C39 C44 147.43(18) . . . . ?
N3 N4 C52 C47 -147.07(19) . . . . ?
N3 N4 C52 C51 32.7(3) . . . . ?
N3 C27 C28 O2 3.7(3) . . . . ?
N3 C27 C28 C29 -177.17(17) . . . . ?
N3 C27 C31 C30 175.6(2) . . . . ?
N3 C27 C31 C32 1.3(4) . . . . ?
N4 N3 C27 C28 -178.65(17) . . . . ?
N4 N3 C27 C31 6.2(4) . . . . ?
N4 C39 C40 C41 179.15(18) . . . . ?
N4 C39 C44 C43 -179.03(17) . . . . ?
N4 C39 C44 C45 0.9(3) . . . . ?
C27 N3 N4 C39 -178.62(18) . . . . ?
C27 N3 N4 C52 39.2(3) . . . . ?
C27 C28 C29 C30 0.7(2) . . . . ?
C27 C28 C29 C38 178.8(2) . . . . ?
C27 C31 C32 C33 175.2(2) . . . . ?
C28 C27 C31 C30 0.2(2) . . . . ?
C28 C27 C31 C32 -174.1(2) . . . . ?
C28 C29 C30 C31 -0.6(2) . . . . ?
C28 C29 C30 C35 176.05(18) . . . . ?
C28 C29 C38 C37 -177.2(2) . . . . ?
C29 C30 C31 C27 0.3(2) . . . . ?
C29 C30 C31 C32 175.82(18) . . . . ?
C29 C30 C35 C34 -176.74(19) . . . . ?
C29 C30 C35 C36 2.5(3) . . . . ?
C30 C29 C38 C37 0.8(3) . . . . ?
C30 C31 C32 C33 1.4(3) . . . . ?
C30 C35 C36 C37 -1.0(3) . . . . ?
C31 C27 C28 O2 -179.6(2) . . . . ?
C31 C27 C28 C29 -0.5(2) . . . . ?
C31 C30 C35 C34 -0.5(3) . . . . ?
C31 C30 C35 C36 178.73(19) . . . . ?
C31 C32 C33 C34 -0.9(3) . . . . ?
C32 C33 C34 C35 -0.3(3) . . . . ?
C33 C34 C35 C30 1.0(3) . . . . ?
C33 C34 C35 C36 -178.1(2) . . . . ?
C34 C35 C36 C37 178.1(2) . . . . ?
C35 C30 C31 C27 -176.32(18) . . . . ?
C35 C30 C31 C32 -0.7(3) . . . . ?
C35 C36 C37 C38 -0.5(3) . . . . ?
C36 C37 C38 C29 0.6(3) . . . . ?
C38 C29 C30 C31 -179.03(19) . . . . ?
C38 C29 C30 C35 -2.4(3) . . . . ?
C39 N4 C52 C47 71.2(2) . . . . ?
C39 N4 C52 C51 -109.0(2) . . . . ?
C39 C40 C41 C42 -0.2(3) . . . . ?
C39 C44 C45 C46 35.0(3) . . . . ?
C40 C39 C44 C43 -1.5(3) . . . . ?
C40 C39 C44 C45 178.39(19) . . . . ?
C40 C41 C42 C43 -1.4(3) . . . . ?
C41 C42 C43 C44 1.6(3) . . . . ?
C42 C43 C44 C39 -0.1(3) . . . . ?
C42 C43 C44 C45 179.9(2) . . . . ?
C43 C44 C45 C46 -145.0(2) . . . . ?
C44 C39 C40 C41 1.7(3) . . . . ?
C44 C45 C46 C47 1.9(4) . . . . ?
C45 C46 C47 C48 143.1(2) . . . . ?
C45 C46 C47 C52 -34.7(3) . . . . ?
C46 C47 C48 C49 -176.4(2) . . . . ?
C46 C47 C52 N4 -5.5(3) . . . . ?
C46 C47 C52 C51 174.8(2) . . . . ?
C47 C48 C49 C50 0.6(3) . . . . ?
C48 C47 C52 N4 176.71(18) . . . . ?
C48 C47 C52 C51 -3.0(3) . . . . ?
C48 C49 C50 C51 -1.0(3) . . . . ?
C49 C50 C51 C52 -0.5(3) . . . . ?
C50 C51 C52 N4 -177.11(18) . . . . ?
C50 C51 C52 C47 2.6(3) . . . . ?
C52 N4 C39 C40 115.0(2) . . . . ?
C52 N4 C39 C44 -67.5(2) . . . . ?
C52 C47 C48 C49 1.4(3) . . . . ?

loop_
_twin_individual_id
_twin_individual_mass_fraction_refined
_oxdiff_twin_reflns_isolated
_oxdiff_twin_reflns_overlapped
_twin_individual_twin_lattice_type
_twin_individual_twin_matrix_11
_twin_individual_twin_matrix_12
_twin_individual_twin_matrix_13
_twin_individual_twin_matrix_21
_twin_individual_twin_matrix_22
_twin_individual_twin_matrix_23
_twin_individual_twin_matrix_31
_twin_individual_twin_matrix_32
_twin_individual_twin_matrix_33
1 0.8795(8) 33465 36093 ref 1.0000 0.0000 0.0000 0.0000 1.0000 0.0000 0.0000 0.0000 1.0000
2 0.1205(8) 0 36093 nmt 0.9991 0.0094 0.0388 -0.0019 -0.9995 0.0003 -0.0005 -0.0012 -0.9990

loop_
_exptl_oxdiff_crystal_face_indexfrac_h
_exptl_oxdiff_crystal_face_indexfrac_k
_exptl_oxdiff_crystal_face_indexfrac_l
_exptl_oxdiff_crystal_face_x
_exptl_oxdiff_crystal_face_y
_exptl_oxdiff_crystal_face_z
1.9983 -21.9822 -7.9887 -0.7224 0.3653 0.5721
-10.9899 4.9929 -16.9838 -0.5229 -0.6892 -0.4348
12.9877 3.0010 12.9867 0.7862 0.4131 0.4762
6.9932 -14.9872 -18.9784 -0.4802 -0.0285 0.8949
-0.0006 -2.9989 -29.9691 -0.5436 -0.6902 0.4819
-6.9939 18.9827 -11.9908 0.1375 -0.8607 -0.5088
-13.9864 1.9957 7.9912 -0.3545 -0.0138 -0.9139
11.9884 10.9941 7.9906 0.9195 0.0754 0.3678
-7.9923 -14.9903 -13.9839 -0.9798 -0.0812 0.0012
10.9888 10.9928 -16.9841 0.5053 -0.5737 0.6752
-1.9986 22.9809 -3.9993 0.5728 -0.6959 -0.4140
-9.9898 -12.9910 15.9854 -0.5437 0.6098 -0.5745
8.9919 -17.9833 6.9957 -0.1052 0.7325 0.6750
-8.9918 17.9834 -4.9978 0.1353 -0.6815 -0.7040
-7.9917 -5.9959 24.9753 -0.1158 0.6897 -0.7057
-11.9884 8.9907 12.9852 0.0133 -0.0358 -0.9872
6.9926 7.9940 -24.9756 0.1391 -0.7513 0.6194
2.9978 -3.9949 28.9712 0.4276 0.8742 -0.1929
10.9899 -8.9897 15.9854 0.3844 0.7629 0.5123
12.9877 -9.9891 1.0008 0.2047 0.4294 0.8549
10.9892 -6.9928 -18.9794 -0.0802 -0.1787 0.9878
0.9998 -16.9852 20.9812 -0.1704 0.9684 0.0184
-9.9910 8.9898 -18.9823 -0.3912 -0.8273 -0.4141
0.9984 0.9981 -29.9697 -0.3819 -0.7773 0.4736
-12.9871 -3.9989 15.9840 -0.3810 0.3508 -0.8805
0.9984 22.9814 -6.9962 0.6427 -0.7363 -0.2063
-12.9878 9.9890 -3.9977 -0.2498 -0.5058 -0.8114
11.9889 -2.9943 15.9845 0.6078 0.6262 0.4725
-11.9889 9.9888 -12.9886 -0.3468 -0.7232 -0.6263
0.0001 16.9871 18.9783 0.8102 0.0630 -0.5432
14.9855 -1.9953 -3.9952 0.4529 0.1277 0.9107
12.9871 7.9960 -9.9907 0.5946 -0.2970 0.7306
-13.9866 -4.0001 -5.9937 -0.7501 -0.2219 -0.6166
-13.9867 -0.0034 -7.9923 -0.6568 -0.3720 -0.6506
4.9948 21.9835 1.9949 0.9004 -0.4341 -0.1019
0.9990 -17.9861 -17.9791 -0.7877 -0.0007 0.5992
-13.9862 -5.9978 10.9893 -0.5562 0.2609 -0.8313
2.9972 -19.9839 -13.9828 -0.7126 0.1748 0.6822
-2.9969 -20.9843 -10.9859 -0.9283 0.2040 0.3260
-0.9989 -20.9838 -11.9848 -0.8667 0.2025 0.4500
-1.9977 -22.9822 -4.9917 -0.8614 0.4185 0.3254
-2.9971 -18.9861 -15.9811 -0.9417 0.0270 0.3669
7.9921 17.9876 8.9885 0.9972 -0.1206 0.0240
-14.9856 1.9952 0.9983 -0.4980 -0.2042 -0.8673
3.9969 -9.9900 25.9752 0.2357 0.9585 -0.0001
8.9907 15.9886 -12.9889 0.6430 -0.6197 0.4290
